data_2016341
loop_
_publ_author_name
'Yang, Hexiong'
'Sano, Jennifer L.'
'Eichler, Carla'
'Downs, Robert T.'
'Costin, Gelu'

_publ_section_title
;
 Iranite, CuPb~10~(CrO~4~)~6~(SiO~4~)~2~(OH)~2~, isomorphous with
 hemihedrite
;
_journal_coeditor_code IZ3032
_journal_issue 12
_journal_name_full 'Acta Crystallographica Section C'
_journal_page_first i122
_journal_page_last i124
_journal_paper_doi 10.1107/S0108270107053449
_journal_volume 63
_journal_year 2007
_chemical_compound_source 'Chapacase mine, Sierra Cerillos district, Tocopilla, Chile'
_chemical_formula_iupac 'Cu Pb10 (Cr O4)6 (Si O4)2 (O H)2'
_chemical_formula_moiety 'Cr6 Cu H2 O34 Pb10 Si2'
_chemical_formula_sum 'Cr6 Cu H2 O34 Pb10 Si2'
_chemical_formula_weight 3049.64
_chemical_name_common Iranite
_chemical_name_mineral Iranite
_chemical_name_systematic
;
copper decalead hexachromate bis(orthosilicate) dihydroxide
;
_space_group_IT_number 2
_symmetry_cell_setting triclinic
_symmetry_space_group_name_Hall '-P 1'
_symmetry_space_group_name_H-M 'P -1'
_atom_sites_solution_primary direct
_atom_sites_solution_secondary difmap
_audit_creation_method SHELXL-97
_cell_angle_alpha 120.472(2)
_cell_angle_beta 92.470(2)
_cell_angle_gamma 55.531(2)
_cell_formula_units_Z 1
_cell_length_a 9.5416(4)
_cell_length_b 11.3992(5)
_cell_length_c 10.7465(4)
_cell_measurement_reflns_used 6213
_cell_measurement_temperature 293(2)
_cell_measurement_theta_max 69.62
_cell_measurement_theta_min 5.35
_cell_volume 780.08(7)
_computing_cell_refinement 'SAINT (Bruker, 2005)'
_computing_data_collection 'APEX2 (Bruker, 2003)'
_computing_data_reduction 'SAINT (Bruker, 2005)'
_computing_molecular_graphics 'XtalDraw (Downs & Hall-Wallace, 2003)'
_computing_publication_material 'SHELXTL (Bruker, 1997)'
_computing_structure_refinement 'SHELXL97 (Sheldrick, 1997)'
_computing_structure_solution 'SHELXS97 (Sheldrick, 1997)'
_database_code_amcsd 0010340
_diffrn_ambient_temperature 293(2)
_diffrn_measured_fraction_theta_full 0.944
_diffrn_measured_fraction_theta_max 0.944
_diffrn_measurement_device_type 'Bruker APEXII CCD area-detector'
_diffrn_measurement_method 'Phi and omega scan'
_diffrn_radiation_monochromator graphite
_diffrn_radiation_source 'fine-focus sealed tube'
_diffrn_radiation_type MoK\a
_diffrn_radiation_wavelength 0.71073
_diffrn_reflns_av_R_equivalents 0.0358
_diffrn_reflns_av_sigmaI/netI 0.0567
_diffrn_reflns_limit_h_max 15
_diffrn_reflns_limit_h_min -12
_diffrn_reflns_limit_k_max 18
_diffrn_reflns_limit_k_min -17
_diffrn_reflns_limit_l_max 17
_diffrn_reflns_limit_l_min -10
_diffrn_reflns_number 14248
_diffrn_reflns_theta_full 34.65
_diffrn_reflns_theta_max 34.65
_diffrn_reflns_theta_min 2.30
_exptl_absorpt_coefficient_mu 56.582
_exptl_absorpt_correction_T_max 0.104
_exptl_absorpt_correction_T_min 0.083
_exptl_absorpt_correction_type multi-scan
_exptl_absorpt_process_details '(SADABS; Sheldrick, 2005)'
_exptl_crystal_colour brown
_exptl_crystal_density_diffrn 6.492
_exptl_crystal_density_method 'not measured'
_exptl_crystal_description block
_exptl_crystal_F_000 1295
_exptl_crystal_size_max 0.05
_exptl_crystal_size_mid 0.05
_exptl_crystal_size_min 0.04
_refine_diff_density_max 3.677
_refine_diff_density_min -3.495
_refine_ls_extinction_coef 0.00147(6)
_refine_ls_extinction_expression Fc^*^=kFc[1+0.001xFc^2^\l^3^/sin(2\q)]^-1/4^
_refine_ls_extinction_method SHELXL97
_refine_ls_goodness_of_fit_ref 1.013
_refine_ls_hydrogen_treatment undef
_refine_ls_matrix_type full
_refine_ls_number_parameters 242
_refine_ls_number_reflns 6319
_refine_ls_number_restraints 0
_refine_ls_restrained_S_all 1.013
_refine_ls_R_factor_all 0.0496
_refine_ls_R_factor_gt 0.0341
_refine_ls_shift/su_max 0.001
_refine_ls_shift/su_mean 0.000
_refine_ls_structure_factor_coef Fsqd
_refine_ls_weighting_details 'calc w=1/[\s^2^(Fo^2^)+(0.0190P)^2^+4.6078P] where P=(Fo^2^+2Fc^2^)/3'
_refine_ls_weighting_scheme calc
_refine_ls_wR_factor_gt 0.0621
_refine_ls_wR_factor_ref 0.0698
_reflns_number_gt 5022
_reflns_number_total 6319
_reflns_threshold_expression >2sigma(I)
_cod_data_source_file iz3032.cif
_cod_data_source_block I
_cod_original_cell_volume 780.08(6)
_cod_original_formula_sum 'H2 Cr6 Cu O34 Pb10 Si2'
_cod_database_code 2016341
_cod_database_fobs_code 2016341

loop_
_space_group_symop_operation_xyz
'x, y, z'
'-x, -y, -z'

loop_
_atom_site_type_symbol
_atom_site_label
_atom_site_fract_x
_atom_site_fract_y
_atom_site_fract_z
_atom_site_U_iso_or_equiv
_atom_site_adp_type
_atom_site_calc_flag
_atom_site_refinement_flags
_atom_site_occupancy
Pb Pb1 0.25932(4) 0.10817(4) 0.26084(3) 0.01674(7) Uani d . 1
Pb Pb2 0.26267(4) 0.08803(4) 0.65782(3) 0.01224(6) Uani d . 1
Pb Pb3 0.92955(4) 0.24266(4) 0.02886(3) 0.01330(7) Uani d . 1
Pb Pb4 0.73129(4) 0.41520(4) 0.74861(4) 0.01951(7) Uani d . 1
Pb Pb5 0.31800(4) 0.45125(4) 0.53230(3) 0.01563(7) Uani d . 1
Cu Cu1 0.0000 0.5000 0.0000 0.0073(2) Uani d S 1
Cr Cr1 0.95691(16) 0.07568(16) 0.35431(14) 0.0129(2) Uani d . 1
Cr Cr2 0.56240(15) 0.17381(14) 0.15417(13) 0.0085(2) Uani d . 1
Cr Cr3 0.45357(15) 0.32313(15) 0.83512(13) 0.0094(2) Uani d . 1
Si Si1 0.0238(2) 0.4530(2) 0.66184(19) 0.0016(3) Uani d . 1
O O1 0.7526(8) 0.2258(8) 0.4793(7) 0.0273(14) Uani d . 1
O O2 0.1016(8) 0.0791(8) 0.4400(7) 0.0241(13) Uani d . 1
O O3 0.9960(8) 0.1191(7) 0.7373(6) 0.0179(12) Uani d . 1
O O4 0.9711(9) 0.1113(9) 0.2286(8) 0.0276(14) Uani d . 1
O O5 0.5094(7) 0.1359(7) 0.2693(6) 0.0157(11) Uani d . 1
O O6 0.4274(8) 0.2011(8) 0.0550(7) 0.0239(13) Uani d . 1
O O7 0.7703(7) 0.0099(7) 0.0328(6) 0.0166(11) Uani d . 1
O O8 0.5351(8) 0.3564(7) 0.2680(7) 0.0193(12) Uani d . 1
O O9 0.6089(8) 0.2855(8) 0.9127(7) 0.0239(13) Uani d . 1
O O10 0.4636(9) 0.3961(9) 0.7413(7) 0.0255(14) Uani d . 1
O O11 0.2494(7) 0.4823(7) 0.9729(6) 0.0159(11) Uani d . 1
O O12 0.4831(7) 0.1376(7) 0.7178(7) 0.0165(11) Uani d . 1
O O13 0.2111(7) 0.3011(7) 0.5135(6) 0.0129(10) Uani d . 1
O O14 0.0385(7) 0.3927(6) 0.7755(6) 0.0104(10) Uani d . 1
O O15 0.9898(7) 0.3729(7) 0.2577(6) 0.0148(11) Uani d . 1
O O16 0.8491(7) 0.4798(7) 0.6138(6) 0.0146(11) Uani d . 1
O O17 0.1390(7) 0.2594(6) 0.9361(6) 0.0097(10) Uani d . 1

loop_
_atom_site_aniso_label
_atom_site_aniso_U_11
_atom_site_aniso_U_22
_atom_site_aniso_U_33
_atom_site_aniso_U_12
_atom_site_aniso_U_13
_atom_site_aniso_U_23
Pb1 0.01577(14) 0.01461(14) 0.01353(14) -0.00899(12) -0.00408(11) 0.00552(12)
Pb2 0.01004(12) 0.01029(13) 0.01122(13) -0.00534(10) -0.00213(10) 0.00470(11)
Pb3 0.01343(13) 0.01210(13) 0.01257(13) -0.00789(11) -0.00281(10) 0.00636(11)
Pb4 0.02207(15) 0.02192(16) 0.02042(16) -0.01419(13) -0.01093(12) 0.01546(14)
Pb5 0.01874(14) 0.02070(15) 0.01581(14) -0.01476(13) -0.01030(11) 0.01279(13)
Cu1 0.0094(5) 0.0051(5) 0.0061(5) -0.0042(4) -0.0025(4) 0.0030(4)
Cr1 0.0137(5) 0.0133(6) 0.0116(6) -0.0101(5) -0.0042(5) 0.0054(5)
Cr2 0.0070(5) 0.0062(5) 0.0077(5) -0.0024(4) -0.0009(4) 0.0036(4)
Cr3 0.0085(5) 0.0096(5) 0.0107(5) -0.0059(4) -0.0035(4) 0.0061(5)
Si1 0.0025(7) 0.0026(7) 0.0022(7) -0.0010(6) -0.0011(6) 0.0018(6)
O1 0.021(3) 0.021(3) 0.023(3) -0.014(3) 0.001(3) 0.003(3)
O2 0.029(3) 0.026(3) 0.027(3) -0.022(3) -0.022(3) 0.016(3)
O3 0.019(3) 0.017(3) 0.015(3) -0.014(2) -0.004(2) 0.005(2)
O4 0.030(3) 0.038(4) 0.037(4) -0.025(3) -0.017(3) 0.031(4)
O5 0.016(3) 0.016(3) 0.016(3) -0.010(2) -0.003(2) 0.010(2)
O6 0.021(3) 0.031(3) 0.019(3) -0.016(3) -0.012(3) 0.015(3)
O7 0.011(2) 0.013(3) 0.014(3) -0.001(2) 0.002(2) 0.007(2)
O8 0.019(3) 0.017(3) 0.026(3) -0.012(2) -0.008(2) 0.014(3)
O9 0.018(3) 0.028(3) 0.027(3) -0.013(3) -0.016(3) 0.019(3)
O10 0.037(4) 0.033(4) 0.027(3) -0.027(3) -0.013(3) 0.022(3)
O11 0.014(3) 0.010(2) 0.014(3) -0.005(2) 0.000(2) 0.004(2)
O12 0.012(2) 0.012(3) 0.020(3) -0.008(2) -0.006(2) 0.006(2)
O13 0.010(2) 0.011(2) 0.010(2) -0.006(2) 0.001(2) 0.003(2)
O14 0.013(2) 0.008(2) 0.006(2) -0.004(2) -0.0009(19) 0.005(2)
O15 0.024(3) 0.012(3) 0.011(3) -0.012(2) -0.005(2) 0.007(2)
O16 0.016(3) 0.016(3) 0.017(3) -0.009(2) -0.010(2) 0.013(2)
O17 0.012(2) 0.005(2) 0.007(2) -0.004(2) -0.0003(19) 0.0022(19)

loop_
_atom_type_symbol
_atom_type_description
_atom_type_scat_dispersion_real
_atom_type_scat_dispersion_imag
_atom_type_scat_source
O O 0.0106 0.0060 'International Tables Vol C Tables 4.2.6.8 and 6.1.1.4'
H H 0.0000 0.0000 'International Tables Vol C Tables 4.2.6.8 and 6.1.1.4'
Si Si 0.0817 0.0704 'International Tables Vol C Tables 4.2.6.8 and 6.1.1.4'
Cr Cr 0.3209 0.6236 'International Tables Vol C Tables 4.2.6.8 and 6.1.1.4'
Cu Cu 0.3201 1.2651 'International Tables Vol C Tables 4.2.6.8 and 6.1.1.4'
Pb Pb -3.3944 10.1111 'International Tables Vol C Tables 4.2.6.8 and 6.1.1.4'

loop_
_geom_angle_atom_site_label_1
_geom_angle_atom_site_label_2
_geom_angle_atom_site_label_3
_geom_angle_site_symmetry_1
_geom_angle_site_symmetry_3
_geom_angle
O17 Cu1 O17 2_566 1_554 180.0
O17 Cu1 O14 2_566 1_554 95.5(2)
O17 Cu1 O14 1_554 1_554 84.5(2)
O17 Cu1 O14 2_566 2_566 84.5(2)
O17 Cu1 O14 1_554 2_566 95.5(2)
O14 Cu1 O14 1_554 2_566 180.0(4)
O17 Cu1 O11 2_566 1_554 85.9(2)
O17 Cu1 O11 1_554 1_554 94.1(2)
O14 Cu1 O11 1_554 1_554 90.5(2)
O14 Cu1 O11 2_566 1_554 89.5(2)
O17 Cu1 O11 2_566 2_566 94.1(2)
O17 Cu1 O11 1_554 2_566 85.9(2)
O14 Cu1 O11 1_554 2_566 89.5(2)
O14 Cu1 O11 2_566 2_566 90.5(2)
O11 Cu1 O11 1_554 2_566 180.0
O4 Cr1 O1 . . 110.5(3)
O4 Cr1 O2 . 1_655 107.7(3)
O1 Cr1 O2 . 1_655 110.3(3)
O4 Cr1 O3 . 2_756 108.5(3)
O1 Cr1 O3 . 2_756 108.3(3)
O2 Cr1 O3 1_655 2_756 111.5(3)
O6 Cr2 O7 . . 107.9(3)
O6 Cr2 O8 . . 109.5(3)
O7 Cr2 O8 . . 111.0(3)
O6 Cr2 O5 . . 110.5(3)
O7 Cr2 O5 . . 111.5(3)
O8 Cr2 O5 . . 106.4(3)
O9 Cr3 O10 . . 109.7(3)
O9 Cr3 O12 . . 109.0(3)
O10 Cr3 O12 . . 110.9(3)
O9 Cr3 O11 . . 109.6(3)
O10 Cr3 O11 . . 106.5(3)
O12 Cr3 O11 . . 111.1(3)
O16 Si1 O13 1_455 . 112.6(3)
O16 Si1 O15 1_455 2_666 113.8(3)
O13 Si1 O15 . 2_666 103.5(3)
O16 Si1 O14 1_455 . 104.7(3)
O13 Si1 O14 . . 109.6(3)
O15 Si1 O14 2_666 . 112.8(3)

loop_
_geom_bond_atom_site_label_1
_geom_bond_atom_site_label_2
_geom_bond_site_symmetry_2
_geom_bond_distance
Pb1 O13 . 2.308(5)
Pb1 O5 . 2.570(5)
Pb1 O12 2_656 2.598(5)
Pb1 O15 1_455 2.652(5)
Pb1 O4 1_455 2.739(6)
Pb1 O2 . 2.746(6)
Pb1 O7 2_655 2.810(6)
Pb1 O6 2_655 3.113(6)
Pb2 O14 . 2.368(5)
Pb2 O17 . 2.433(5)
Pb2 O12 . 2.453(5)
Pb2 O3 1_455 2.488(5)
Pb2 O5 2_656 2.731(5)
Pb2 O2 . 2.735(6)
Pb2 O1 2_656 3.196(6)
Pb3 O15 . 2.392(6)
Pb3 O17 1_654 2.413(5)
Pb3 O7 2_755 2.414(5)
Pb3 O11 2_666 2.597(5)
Pb3 O3 1_554 2.624(6)
Pb3 O4 2_755 3.067(7)
Pb3 O4 . 3.085(6)
Pb3 O9 1_554 3.124(6)
Pb3 O10 2_666 3.182(7)
Pb4 O16 . 2.463(5)
Pb4 O8 2_666 2.493(6)
Pb4 O1 . 2.509(7)
Pb4 O11 2_667 2.647(6)
Pb4 O10 . 2.679(6)
Pb4 O3 . 2.783(6)
Pb4 O14 1_655 2.810(5)
Pb4 O6 2_666 3.049(6)
Pb5 O16 2_666 2.289(5)
Pb5 O13 . 2.371(5)
Pb5 O5 . 2.637(6)
Pb5 O15 2_666 2.657(5)
Pb5 O10 . 2.747(6)
Pb5 O8 . 2.896(6)
Pb5 O8 2_666 3.135(6)
Cu1 O17 2_566 1.950(5)
Cu1 O17 1_554 1.950(5)
Cu1 O14 1_554 2.007(5)
Cu1 O14 2_566 2.007(5)
Cu1 O11 1_554 2.290(5)
Cu1 O11 2_566 2.290(5)
Cr1 O4 . 1.626(6)
Cr1 O1 . 1.628(6)
Cr1 O2 1_655 1.634(6)
Cr1 O3 2_756 1.672(6)
Cr2 O6 . 1.630(6)
Cr2 O7 . 1.638(5)
Cr2 O8 . 1.651(6)
Cr2 O5 . 1.678(5)
Cr3 O9 . 1.616(6)
Cr3 O10 . 1.632(6)
Cr3 O12 . 1.671(6)
Cr3 O11 . 1.674(5)
Si1 O16 1_455 1.628(6)
Si1 O13 . 1.636(5)
Si1 O15 2_666 1.637(5)
Si1 O14 . 1.646(5)

loop_
_cod_related_entry_id
_cod_related_entry_database
_cod_related_entry_code
1 AMCSD 0010340
